data_2000708
loop_
_publ_author_name
'Nakai, H.'
'Matsutani, S.'

_publ_section_title
;
 Structure of concanamycin A pentahydrate
;
_journal_issue 8
_journal_name_full 'Acta Crystallographica Section C'
_journal_page_first 1519
_journal_page_last 1521
_journal_paper_doi 10.1107/S0108270191014749
_journal_volume 48
_journal_year 1992
_chemical_formula_moiety 'C46 H75 N1 O14,4(H2 O1)'
_chemical_formula_sum 'C46 H83 N O18'
_chemical_formula_weight 941.75
_symmetry_cell_setting monoclinic
_symmetry_space_group_name_H-M 'P 1 21 1'
_cell_angle_alpha 90
_cell_angle_beta 92.710(10)
_cell_angle_gamma 90
_cell_formula_units_Z 2
_cell_length_a 24.386(3)
_cell_length_b 10.816(2)
_cell_length_c 9.9830(10)
_cell_volume 2630.2(6)
_diffrn_radiation_type Cu
_diffrn_radiation_wavelength 1.54178
_exptl_absorpt_coefficient_mu 0.76
_exptl_crystal_density_diffrn 1.189
_exptl_crystal_F_000 1024
_cod_data_source_file as0564.cif
_cod_data_source_block as0564a
_cod_depositor_comments
;
 Adding the _atom_site_type_symbol data item.

 Antanas Vaitkus,
 2017-01-30
;
_cod_original_cell_volume 2629.2(7)
_cod_original_sg_symbol_H-M 'P 21'
_cod_original_formula_sum 'C46 H83 N1 O18'
_cod_database_code 2000708

loop_
_atom_site_label
_atom_site_type_symbol
_atom_site_fract_x
_atom_site_fract_y
_atom_site_fract_z
C1 C .4703(2) .3000 .9481(5)
C2 C .4216(2) .2424(6) 1.0165(5)
C3 C .3680(2) .3071(6) .9787(6)
C4 C .3214(2) .2503(6) .9498(5)
C5 C .2694(2) .3102(6) .9193(5)
C6 C .2197(2) .2631(6) .9070(6)
C7 C .1693(2) .3396(7) .8866(5)
C8 C .1307(2) .3053(6) .7618(6)
C9 C .1257(2) .4183(6) .6687(6)
C10 C .1784(2) .4523(6) .5974(5)
C11 C .1856(2) .3799(7) .4659(6)
C12 C .2401(2) .4047(8) .4014(5)
C13 C .2892(2) .3834(6) .4965(5)
C14 C .3380(2) .4362(7) .4920(5)
C15 C .3791(2) .4081(6) .6011(5)
C16 C .4283(2) .4560(6) .6288(5)
C17 C .4604(2) .4323(6) .7558(6)
O18 O .45050(10) .3201(4) .8078(3)
C19 C .5220(2) .2193(5) .9532(5)
C20 C .5190(2) .1165(6) .8473(6)
C21 C .5737(2) .2988(6) .9427(5)
O22 O .57640(10) .3931(4) 1.0457(4)
C23 C .6284(2) .2244(5) .9488(5)
C24 C .6417(2) .1697(6) 1.0881(6)
C25 C .6754(2) .3061(5) .9008(5)
O26 O .65930(10) .3371(4) .7659(3)
C27 C .6976(2) .4100(6) .6960(6)
C28 C .7537(2) .3487(6) .6928(5)
C29 C .7737(2) .3095(6) .8329(6)
C30 C .7304(2) .2374(6) .9026(5)
O31 O .68370(10) .4138(4) .9799(4)
C32 C .6715(2) .4276(7) .5581(6)
C33 C .6663(3) .5318(8) .4932(6)
C34 C .6427(4) .5465(10) .3516(8)
C35 C .7961(3) .4309(9) .6273(8)
O36 O .82260(10) .2378(4) .8147(3)
C37 C .8509(2) .1977(6) .9314(6)
C38 C .9014(2) .1286(6) .8886(6)
C39 C .9390(2) .0966(6) 1.0077(6)
C40 C .9520(2) .2133(6) 1.0894(6)
C41 C .8978(2) .2727(6) 1.1297(6)
O42 O .86730(10) .3047(4) 1.0076(4)
O43 O .98960(10) .0451(4) .9672(4)
O44 O .9830(2) .1760(4) 1.2099(4)
C45 C 1.0226(2) .2521(7) 1.2583(7)
O46 O 1.0371(2) .3449(5) 1.2025(5)
N47 N 1.0438(3) .2135(6) 1.3768(6)
C48 C .9044(3) .3903(7) 1.2125(7)
O49 O .43540(10) .2599(4) 1.1567(3)
C50 C .4016(3) .1899(8) 1.2410(6)
C51 C .2097(3) .1263(8) .9227(12)
C52 C .0754(3) .2610(7) .8089(7)
O53 O .08230(10) .4034(5) .5671(4)
C54 C .1793(3) .5939(8) .5713(8)
C55 C .2217(4) .6605(10) .6533(11)
O56 O .1818(2) .2499(5) .4943(5)
C57 C .2434(3) .3320(12) .2707(7)
C58 C .3521(3) .5274(10) .3851(7)
O59 O .4493(2) .5536(5) .5558(4)
C60 C .5010(4) .5288(10) .5033(9)
O61 O .4926(2) .5060(4) .8041(4)
OW1 O .5398(2) .2937(5) .2906(4)
OW2 O .9243(2) .4769(6) .8384(5)
OW3 O .9677(2) .3861(9) .6052(6)
OW4 O .9680(3) .0953(8) .5905(7)
OW5 O .1410(10) .193(3) .215(3)
H1 H .481(2) .384(6) .978(6)
H2 H .418(2) .148(7) .999(6)
H3 H .371(2) .407(7) .986(6)
H4 H .322(2) .164(7) .958(6)
H5 H .274(2) .411(7) .920(6)
H7 H .183(3) .424(7) .880(6)
H7' H .148(3) .318(7) .970(7)
H8 H .149(3) .24(7) .713(7)
H9 H .117(3) .502(6) .734(6)
H10 H .211(3) .437(7) .658(6)
H11 H .157(3) .390(7) .398(6)
H12 H .241(3) .484(8) .369(7)
H13 H .285(3) .299(7) .557(7)
H15 H .362(3) .374(6) .673(6)
H19 H .522(2) .183(6) 1.046(6)
H20 H .546(3) .054(7) .856(7)
H20' H .525(2) .146(7) .762(6)
H20" H .477(3) .087(7) .848(7)
H21 H .566(2) .339(6) .842(6)
H23 H .624(2) .153(6) .878(6)
H24 H .674(3) .123(7) 1.096(7)
H24' H .611(3) .126(7) 1.112(7)
H24" H .645(3) .226(7) 1.161(6)
H27 H .705(3) .482(7) .733(6)
H28 H .749(3) .276(7) .645(6)
H29 H .784(2) .379(6) .874(6)
H30 H .724(2) .147(7) .854(6)
H30' H .743(2) .227(7) .995(6)
H31 H .648(2) .429(7) .997(6)
H32 H .664(3) .345(7) .513(7)
H33 H .689(3) .599(7) .527(7)
H34 H .628(3) .469(7) .332(7)
H34' H .621(3) .595(9) .351(9)
H34" H .676(3) .595(9) .322(9)
H35 H .833(3) .402(9) .625(8)
H35' H .797(3) .500(9) .650(8)
H35" H .779(3) .454(8) .525(8)
H37 H .826(2) .141(7) .993(6)
H38 H .919(3) .190(7) .813(6)
H38' H .891(3) .061(7) .845(6)
H39 H .918(3) .046(7) 1.077(6)
H40 H .975(2) .285(7) 1.034(6)
H41 H .873(3) .206(7) 1.181(7)
H43 H .982(3) -.023(7) .934(7)
H47 H 1.074(3) .256(8) 1.454(8)
H47' H 1.034(3) .145(9) 1.393(8)
H48 H .868(3) .398(8) 1.229(7)
H48' H .928(3) .462(7) 1.152(7)
H48" H .928(3) .379(7) 1.306(7)
H50 H .407(3) .197(8) 1.325(7)
H50' H .404(3) .101(8) 1.211(8)
H50" H .356(3) .221(8) 1.224(7)
H51 H .237(4) .076(10) .939(10)
H51' H .210(4) .091(10) .810(10)
H51" H .173(4) .107(10) .904(9)
H52 H .052(3) .233(8) .738(7)
H52' H .057(3) .335(8) .851(8)
H52" H .083(3) .182(8) .869(7)
H53 H .047(3) .397(7) .596(7)
H54 H .139(3) .642(9) .552(8)
H54' H .183(3) .618(8) .465(8)
H55 H .214(4) .754(10) .633(9)
H55' H .272(4) .636(10) .650(9)
H55" H .228(4) .643(10) .752(9)
H56 H .155(3) .250(8) .484(8)
H57 H .282(4) .334(10) .213(9)
H57' H .208(4) .365(10) .216(9)
H57" H .247(4) .256(10) .288(9)
H58 H .385(3) .526(9) .356(8)
H58' H .319(3) .528(9) .333(8)
H58" H .361(3) .618(9) .439(8)
H60 H .523(3) .615(9) .484(8)
H60' H .491(3) .499(9) .426(8)
H60" H .526(3) .504(9) .557(8)
H62 H .501(3) .283(8) .267(7)
H64 H .928(4) .383(11) .618(10)
H65 H 1.003(4) .020(11) .545(10)

loop_
_geom_bond_atom_site_label_1
_geom_bond_atom_site_label_2
_geom_bond_distance
C1 C2 1.530(8)
C1 O18 1.476(7)
C1 C19 1.532(7)
C2 C3 1.514(9)
C2 O49 1.436(8)
C3 C4 1.311(9)
C4 C5 1.443(9)
C5 C6 1.315(9)
C6 C7 1.487(10)
C6 C51 1.509(14)
C7 C8 1.570(10)
C8 C9 1.537(9)
C8 C52 1.526(10)
C9 C10 1.542(9)
C9 O53 1.440(8)
C10 C11 1.546(10)
C10 C54 1.554(11)
C11 C12 1.527(11)
C11 O56 1.438(9)
C12 C13 1.510(11)
C12 C57 1.529(16)
C13 C14 1.322(10)
C14 C15 1.476(10)
C14 C58 1.505(13)
C15 C16 1.324(9)
C16 C17 1.480(9)
C16 O59 1.394(8)
C17 O18 1.346(8)
C17 O61 1.203(8)
C19 C20 1.534(8)
C19 C21 1.533(8)
C21 O22 1.448(8)
C21 C23 1.556(8)
C23 C24 1.532(8)
C23 C25 1.541(8)
C25 O26 1.425(7)
C25 C30 1.532(8)
C25 O31 1.416(7)
O26 C27 1.429(8)
C27 C28 1.521(9)
C27 C32 1.501(10)
C28 C29 1.520(9)
C28 C35 1.533(12)
C29 C30 1.509(9)
C29 O36 1.441(8)
C32 C33 1.303(11)
C33 C34 1.509(14)
O36 C37 1.395(8)
C37 C38 1.519(9)
C37 O42 1.431(8)
C38 C39 1.507(9)
C39 C40 1.528(9)
C39 O43 1.429(8)
C40 C41 1.540(9)
C40 O44 1.447(8)
C41 O42 1.44(8)
C41 C48 1.521(10)
O44 C45 1.341(9)
C45 O46 1.209(9)
C45 N47 1.335(11)
O49 C50 1.423(10)
C54 C55 1.476(14)
O59 C60 1.413(12)
